data_1527640
loop_
_publ_author_name
'Kjekshus, A.'
'Skaug, K.E.'

_publ_section_title
;
 On the crystal structure of Ni5 As2
;
_journal_name_full 'Acta Chemica Scandinavica (1-27,1973-42,1988)'
_journal_page_first 582
_journal_page_last 588
_journal_volume 27
_journal_year 1973
_chemical_formula_sum 'As2 Ni5'
_chemical_name_systematic 'Ni5 As2'
_space_group_IT_number 185
_symmetry_space_group_name_Hall 'P 6c -2'
_symmetry_space_group_name_H-M 'P 63 c m'
_cell_angle_alpha 90
_cell_angle_beta 90
_cell_angle_gamma 120
_cell_formula_units_Z 6
_cell_length_a 6.815
_cell_length_b 6.815
_cell_length_c 12.506
_cell_volume 503.015
_citation_journal_id_ASTM ACSAA4
_cod_data_source_file Kjekshus_ACSAA4_1973_1211.cif
_cod_data_source_block As2Ni5
_cod_original_cell_volume 503.0148
_cod_database_code 1527640

loop_
_symmetry_equiv_pos_as_xyz
x,y,z
x-y,x,z+1/2
-y,x-y,z
-x,-y,z+1/2
-x+y,-x,z
y,-x+y,z+1/2
y,x,z
-x+y,y,z+1/2
-x,-x+y,z
-y,-x,z+1/2
x-y,-y,z
x,x-y,z+1/2

loop_
_atom_site_label
_atom_site_type_symbol
_atom_site_fract_x
_atom_site_fract_y
_atom_site_fract_z
_atom_site_occupancy
_atom_site_U_iso_or_equiv
As1 As-3 0.6669 0 0.9931 1 0.0
Ni1 Ni+1 0 0 0.9478 1 0.0
Ni2 Ni+1 0.3333 0.6667 0.0768 1 0.0
Ni3 Ni+1 0.246 0 0.0891 1 0.0
Ni4 Ni+1 0.6228 0 0.1942 1 0.0
Ni6 Ni+1 0.6212 0 0.4027 1 0.0
Ni5 Ni+1 0.3043 0 0.3057 1 0.0
As3 As-3 0 0 0.226 1 0.0
As2 As-3 0.3333 0.6667 0.2745 1 0.0
